data_1519607
loop_
_publ_author_name
'Butler, Ian R.'
'Horton, Peter N.'
'Hursthouse, Michael B.'

_publ_section_title
;
 C46H49Cl3O6
;
_journal_name_full 'Crystal Structure Report Archive'
_journal_page_first 925
_journal_year 2004
_chemical_formula_sum 'C15.33333 H16.33333 Cl O2'
_chemical_formula_weight 804.20
_space_group_IT_number 2
_symmetry_cell_setting triclinic
_symmetry_space_group_name_Hall '-P 1'
_symmetry_space_group_name_H-M 'P -1'
_atom_sites_solution_hydrogens geom
_atom_sites_solution_primary direct
_atom_sites_solution_secondary difmap
_cell_angle_alpha 75.3973(18)
_cell_angle_beta 89.419(2)
_cell_angle_gamma 84.076(2)
_cell_formula_units_Z 6
_cell_length_a 6.179(3)
_cell_length_b 17.150(7)
_cell_length_c 20.284(7)
_cell_measurement_reflns_used 9150
_cell_measurement_temperature 120(2)
_cell_measurement_theta_max 27.485
_cell_measurement_theta_min 2.910
_cell_volume 2068.7(15)
_computing_cell_refinement ' DENZO (Otwinowski & Minor, 1997) and COLLECT (Hooft, 1998)'
_computing_data_collection ' DENZO (Otwinowski and Minor, 1997)'
_computing_data_reduction ' DENZO (Otwinowski & Minor, 1997) and COLLECT (Hooft, 1998)'
_computing_molecular_graphics 'PLATON (Spek, 1990)'
_computing_structure_refinement 'SHELXL-97 (Sheldrick, 1997b)'
_computing_structure_solution 'SHELXS-97 (Sheldrick, 1997a)'
_diffrn_ambient_temperature 120(2)
_diffrn_detector_area_resol_mean 9.091
_diffrn_measured_fraction_theta_full 0.992
_diffrn_measured_fraction_theta_max 0.992
_diffrn_measurement_device_type 'Nonius KappaCCD Area Detector'
_diffrn_measurement_method '\f and \w scans to fill Ewald Sphere'
_diffrn_radiation_monochromator graphite
_diffrn_radiation_source 'Nonius FR591 rotating anode'
_diffrn_radiation_type MoK\a
_diffrn_radiation_wavelength 0.71073
_diffrn_reflns_av_R_equivalents 0.1387
_diffrn_reflns_av_sigmaI/netI 0.1038
_diffrn_reflns_limit_h_max 8
_diffrn_reflns_limit_h_min -8
_diffrn_reflns_limit_k_max 22
_diffrn_reflns_limit_k_min -22
_diffrn_reflns_limit_l_max 26
_diffrn_reflns_limit_l_min -26
_diffrn_reflns_number 40048
_diffrn_reflns_theta_full 27.48
_diffrn_reflns_theta_max 27.48
_diffrn_reflns_theta_min 3.31
_exptl_absorpt_coefficient_mu 0.270
_exptl_absorpt_correction_T_max 0.9920
_exptl_absorpt_correction_T_min 0.9531
_exptl_absorpt_correction_type multi-scan
_exptl_absorpt_process_details 'SORTAV Blessing (1997)'
_exptl_crystal_colour 'Light grey-green'
_exptl_crystal_density_diffrn 1.291
_exptl_crystal_density_method 'not measured'
_exptl_crystal_description Plate
_exptl_crystal_F_000 848
_exptl_crystal_size_max 0.18
_exptl_crystal_size_mid 0.10
_exptl_crystal_size_min 0.03
_refine_diff_density_max 0.357
_refine_diff_density_min -0.392
_refine_diff_density_rms 0.073
_refine_ls_extinction_coef 0.0059(12)
_refine_ls_extinction_expression Fc^*^=kFc[1+0.001xFc^2^\l^3^/sin(2\q)]^-1/4^
_refine_ls_extinction_method SHELXL
_refine_ls_goodness_of_fit_ref 1.019
_refine_ls_hydrogen_treatment constr
_refine_ls_matrix_type full
_refine_ls_number_parameters 509
_refine_ls_number_reflns 9380
_refine_ls_number_restraints 0
_refine_ls_restrained_S_all 1.019
_refine_ls_R_factor_all 0.1275
_refine_ls_R_factor_gt 0.0671
_refine_ls_shift/su_max 0.001
_refine_ls_shift/su_mean 0.000
_refine_ls_structure_factor_coef Fsqd
_refine_ls_weighting_details 'calc w=1/[\s^2^(Fo^2^)+(0.0675P)^2^+1.1000P] where P=(Fo^2^+2Fc^2^)/3'
_refine_ls_weighting_scheme calc
_refine_ls_wR_factor_gt 0.1477
_refine_ls_wR_factor_ref 0.1751
_reflns_number_gt 5546
_reflns_number_total 9380
_reflns_threshold_expression >2sigma(I)
_cod_data_source_file eCrystal-925.cif
_cod_data_source_block s92
_cod_depositor_comments
;
Citation :
Butler, Ian R. and Horton, Peter N. and Hursthouse, Michael B. (2004) 
University of Southampton, Crystal Structure Report Archive. 
(doi:10.5258/ecrystals/925)

More at:
http://ecrystals.chem.soton.ac.uk/925/
;
_cod_original_cell_volume 2068.1(16)
_cod_original_sg_symbol_H-M P-1
_cod_database_code 1519607

loop_
_symmetry_equiv_pos_as_xyz
'x, y, z'
'-x, -y, -z'

loop_
_atom_site_label
_atom_site_type_symbol
_atom_site_fract_x
_atom_site_fract_y
_atom_site_fract_z
_atom_site_U_iso_or_equiv
_atom_site_adp_type
_atom_site_occupancy
_atom_site_symmetry_multiplicity
_atom_site_calc_flag
_atom_site_refinement_flags
_atom_site_disorder_assembly
_atom_site_disorder_group
C1 C -0.2739(5) 0.53761(18) 0.33491(14) 0.0274(6) Uani 1 1 d . . .
C2 C -0.1720(5) 0.60941(18) 0.35009(15) 0.0303(7) Uani 1 1 d . . .
H2A H -0.2334 0.6204 0.3919 0.045 Uiso 1 1 calc R . .
H2B H -0.2034 0.6575 0.3120 0.045 Uiso 1 1 calc R . .
H2C H -0.0141 0.5961 0.3560 0.045 Uiso 1 1 calc R . .
C3 C -0.5199(5) 0.5625(2) 0.32324(16) 0.0345(7) Uani 1 1 d . . .
H3A H -0.5915 0.5163 0.3174 0.052 Uiso 1 1 calc R . .
H3B H -0.5443 0.6074 0.2822 0.052 Uiso 1 1 calc R . .
H3C H -0.5804 0.5798 0.3627 0.052 Uiso 1 1 calc R . .
C4 C -0.1835(4) 0.51641(18) 0.27037(14) 0.0269(6) Uani 1 1 d . . .
C5 C -0.0394(5) 0.56119(19) 0.22774(14) 0.0296(7) Uani 1 1 d . . .
H5 H 0.0080 0.6076 0.2384 0.036 Uiso 1 1 calc R . .
C6 C 0.0364(5) 0.53940(19) 0.16992(15) 0.0317(7) Uani 1 1 d . . .
H6 H 0.1360 0.5705 0.1415 0.038 Uiso 1 1 calc R . .
C7 C -0.0316(5) 0.47325(19) 0.15363(14) 0.0300(7) Uani 1 1 d . . .
C8 C -0.1770(5) 0.4279(2) 0.19456(16) 0.0338(7) Uani 1 1 d . . .
H8 H -0.2260 0.3822 0.1830 0.041 Uiso 1 1 calc R . .
C9 C -0.2498(5) 0.44970(19) 0.25233(15) 0.0303(7) Uani 1 1 d . . .
H9 H -0.3487 0.4181 0.2807 0.036 Uiso 1 1 calc R . .
C10 C -0.2244(4) 0.46465(17) 0.39608(14) 0.0247(6) Uani 1 1 d . . .
C11 C -0.3754(5) 0.43756(18) 0.44470(14) 0.0267(6) Uani 1 1 d . . .
H11 H -0.5197 0.4637 0.4395 0.032 Uiso 1 1 calc R . .
C12 C -0.3225(5) 0.37362(18) 0.50056(14) 0.0269(6) Uani 1 1 d . . .
H12 H -0.4294 0.3560 0.5334 0.032 Uiso 1 1 calc R . .
C13 C -0.1132(5) 0.33528(17) 0.50866(14) 0.0249(6) Uani 1 1 d . . .
C14 C 0.0412(4) 0.36060(19) 0.46091(15) 0.0287(7) Uani 1 1 d . . .
H14 H 0.1849 0.3340 0.4661 0.034 Uiso 1 1 calc R . .
C15 C -0.0142(4) 0.42461(18) 0.40573(15) 0.0290(7) Uani 1 1 d . . .
H15 H 0.0934 0.4422 0.3732 0.035 Uiso 1 1 calc R . .
O1 O 0.0441(4) 0.44753(13) 0.09717(10) 0.0360(5) Uani 1 1 d . . .
H1 H 0.1200 0.4819 0.0737 0.054 Uiso 1 1 calc R . .
O2 O -0.0519(3) 0.27000(12) 0.56265(10) 0.0306(5) Uani 1 1 d . . .
H2 H -0.1582 0.2599 0.5884 0.046 Uiso 1 1 calc R . .
C21 C 0.4903(5) 0.83124(19) 0.06855(14) 0.0293(7) Uani 1 1 d . . .
C22 C 0.3450(5) 0.90826(19) 0.03511(15) 0.0347(7) Uani 1 1 d . . .
H22A H 0.3596 0.9201 -0.0145 0.052 Uiso 1 1 calc R . .
H22B H 0.3887 0.9536 0.0514 0.052 Uiso 1 1 calc R . .
H22C H 0.1932 0.9006 0.0469 0.052 Uiso 1 1 calc R . .
C23 C 0.7228(5) 0.8446(2) 0.04521(16) 0.0368(8) Uani 1 1 d . . .
H23A H 0.7307 0.8505 -0.0041 0.055 Uiso 1 1 calc R . .
H23B H 0.8227 0.7980 0.0690 0.055 Uiso 1 1 calc R . .
H23C H 0.7640 0.8938 0.0558 0.055 Uiso 1 1 calc R . .
C24 C 0.4263(4) 0.75708(19) 0.04792(14) 0.0273(6) Uani 1 1 d . . .
C25 C 0.2546(5) 0.76011(19) 0.00358(14) 0.0301(7) Uani 1 1 d . . .
H25 H 0.1736 0.8108 -0.0160 0.036 Uiso 1 1 calc R . .
C26 C 0.1979(5) 0.6914(2) -0.01291(15) 0.0329(7) Uani 1 1 d . . .
H26 H 0.0787 0.6951 -0.0432 0.039 Uiso 1 1 calc R . .
C27 C 0.3139(5) 0.61803(19) 0.01457(15) 0.0329(7) Uani 1 1 d . . .
C28 C 0.4870(5) 0.6128(2) 0.05858(16) 0.0377(8) Uani 1 1 d . . .
H28 H 0.5691 0.5621 0.0772 0.045 Uiso 1 1 calc R . .
C29 C 0.5399(5) 0.6819(2) 0.07530(15) 0.0350(7) Uani 1 1 d . . .
H29 H 0.6572 0.6777 0.1064 0.042 Uiso 1 1 calc R . .
C30 C 0.4682(4) 0.81694(18) 0.14596(14) 0.0254(6) Uani 1 1 d . . .
C31 C 0.2838(4) 0.78529(18) 0.17790(15) 0.0276(7) Uani 1 1 d . . .
H31 H 0.1763 0.7708 0.1512 0.033 Uiso 1 1 calc R . .
C32 C 0.2530(5) 0.77440(18) 0.24663(15) 0.0283(7) Uani 1 1 d . . .
H32 H 0.1253 0.7532 0.2670 0.034 Uiso 1 1 calc R . .
C33 C 0.4098(4) 0.79460(17) 0.28576(14) 0.0247(6) Uani 1 1 d . . .
C34 C 0.5925(5) 0.82738(18) 0.25584(15) 0.0281(7) Uani 1 1 d . . .
H34 H 0.6982 0.8426 0.2827 0.034 Uiso 1 1 calc R . .
C35 C 0.6209(5) 0.83800(18) 0.18643(15) 0.0288(7) Uani 1 1 d . . .
H35 H 0.7475 0.8602 0.1661 0.035 Uiso 1 1 calc R . .
O21 O 0.2603(4) 0.54704(14) 0.00201(11) 0.0416(6) Uani 1 1 d . . .
H21 H 0.1703 0.5579 -0.0307 0.062 Uiso 1 1 calc R . .
O22 O 0.3758(3) 0.78120(13) 0.35473(9) 0.0299(5) Uani 1 1 d . . .
H22 H 0.4809 0.7954 0.3733 0.045 Uiso 1 1 calc R . .
C41 C -0.2779(5) 1.16709(19) 0.37641(15) 0.0292(7) Uani 1 1 d . . .
C42 C -0.0461(5) 1.1923(2) 0.37666(18) 0.0392(8) Uani 1 1 d . . .
H42A H 0.0384 1.1744 0.3411 0.059 Uiso 1 1 calc R . .
H42B H 0.0239 1.1671 0.4212 0.059 Uiso 1 1 calc R . .
H42C H -0.0529 1.2514 0.3678 0.059 Uiso 1 1 calc R . .
C43 C -0.4030(5) 1.1933(2) 0.43381(16) 0.0355(7) Uani 1 1 d . . .
H43A H -0.4005 1.2517 0.4277 0.053 Uiso 1 1 calc R . .
H43B H -0.3347 1.1642 0.4778 0.053 Uiso 1 1 calc R . .
H43C H -0.5540 1.1808 0.4327 0.053 Uiso 1 1 calc R . .
C44 C -0.3804(5) 1.20734(18) 0.30665(15) 0.0284(7) Uani 1 1 d . . .
C45 C -0.5590(5) 1.26504(19) 0.29632(16) 0.0333(7) Uani 1 1 d . . .
H45 H -0.6197 1.2816 0.3344 0.040 Uiso 1 1 calc R . .
C46 C -0.6518(5) 1.2993(2) 0.23278(16) 0.0360(7) Uani 1 1 d . . .
H46 H -0.7735 1.3391 0.2273 0.043 Uiso 1 1 calc R . .
C47 C -0.5664(5) 1.2752(2) 0.17698(16) 0.0372(8) Uani 1 1 d . . .
C48 C -0.3853(5) 1.21901(19) 0.18545(16) 0.0375(8) Uani 1 1 d . . .
H48 H -0.3233 1.2033 0.1472 0.045 Uiso 1 1 calc R . .
C49 C -0.2954(5) 1.18599(19) 0.24908(15) 0.0335(7) Uani 1 1 d . . .
H49 H -0.1712 1.1473 0.2542 0.040 Uiso 1 1 calc R . .
C50 C -0.2780(4) 1.07551(18) 0.38914(14) 0.0270(6) Uani 1 1 d . . .
C51 C -0.4689(5) 1.04417(19) 0.37589(16) 0.0323(7) Uani 1 1 d . . .
H51 H -0.5935 1.0805 0.3583 0.039 Uiso 1 1 calc R . .
C52 C -0.4807(5) 0.96205(19) 0.38774(16) 0.0321(7) Uani 1 1 d . . .
H52 H -0.6121 0.9421 0.3785 0.039 Uiso 1 1 calc R . .
C53 C -0.3006(4) 0.90919(18) 0.41304(14) 0.0258(6) Uani 1 1 d . . .
C54 C -0.1113(5) 0.93799(19) 0.42777(14) 0.0297(7) Uani 1 1 d . . .
H54 H 0.0121 0.9013 0.4461 0.036 Uiso 1 1 calc R . .
C55 C -0.1022(5) 1.02040(18) 0.41574(14) 0.0285(7) Uani 1 1 d . . .
H55 H 0.0288 1.0398 0.4260 0.034 Uiso 1 1 calc R . .
O41 O -0.6547(4) 1.30480(16) 0.11285(11) 0.0492(6) Uani 1 1 d . . .
H41 H -0.7437 1.3455 0.1120 0.074 Uiso 1 1 calc R . .
O42 O -0.3179(3) 0.82719(12) 0.42267(10) 0.0300(5) Uani 1 1 d . . .
H42 H -0.1949 0.8012 0.4328 0.045 Uiso 1 1 calc R . .
C61 C 0.1532(5) 0.9952(2) 0.18866(16) 0.0347(7) Uani 1 1 d . . .
H61 H 0.2379 0.9446 0.1828 0.042 Uiso 1 1 calc R . .
Cl61 Cl 0.02590(14) 0.97305(5) 0.26801(4) 0.0434(2) Uani 1 1 d . . .
Cl62 Cl 0.33150(17) 1.06819(7) 0.18502(6) 0.0658(3) Uani 1 1 d . . .
Cl63 Cl -0.04398(15) 1.02799(6) 0.12313(4) 0.0493(3) Uani 1 1 d . . .

loop_
_atom_site_aniso_label
_atom_site_aniso_U_11
_atom_site_aniso_U_22
_atom_site_aniso_U_33
_atom_site_aniso_U_23
_atom_site_aniso_U_13
_atom_site_aniso_U_12
C1 0.0277(15) 0.0239(16) 0.0284(15) -0.0026(12) 0.0001(12) -0.0031(12)
C2 0.0329(16) 0.0260(17) 0.0327(16) -0.0082(13) 0.0029(13) -0.0039(13)
C3 0.0269(15) 0.0317(18) 0.0403(18) -0.0019(14) -0.0022(13) 0.0000(13)
C4 0.0251(14) 0.0264(17) 0.0259(15) -0.0008(12) -0.0039(12) -0.0022(12)
C5 0.0335(16) 0.0277(17) 0.0274(15) -0.0048(13) -0.0020(13) -0.0074(13)
C6 0.0366(17) 0.0317(18) 0.0253(15) -0.0022(13) 0.0006(13) -0.0089(14)
C7 0.0349(16) 0.0307(18) 0.0237(15) -0.0067(13) -0.0058(12) -0.0007(14)
C8 0.0400(18) 0.0293(18) 0.0333(17) -0.0075(14) -0.0074(14) -0.0095(14)
C9 0.0328(16) 0.0301(18) 0.0273(16) -0.0041(13) -0.0015(12) -0.0078(13)
C10 0.0250(14) 0.0228(16) 0.0274(15) -0.0075(12) 0.0006(12) -0.0048(12)
C11 0.0237(14) 0.0289(17) 0.0287(15) -0.0101(13) 0.0011(12) -0.0009(12)
C12 0.0297(15) 0.0277(17) 0.0248(15) -0.0083(13) 0.0045(12) -0.0064(13)
C13 0.0302(15) 0.0238(16) 0.0214(14) -0.0072(12) -0.0042(12) -0.0025(12)
C14 0.0210(14) 0.0309(17) 0.0313(16) -0.0036(13) 0.0008(12) -0.0002(12)
C15 0.0254(15) 0.0311(18) 0.0289(16) -0.0038(13) 0.0040(12) -0.0056(13)
O1 0.0490(14) 0.0352(13) 0.0258(11) -0.0099(10) -0.0007(10) -0.0082(10)
O2 0.0313(11) 0.0305(12) 0.0267(11) -0.0010(9) 0.0033(9) -0.0034(9)
C21 0.0303(15) 0.0337(18) 0.0238(15) -0.0045(13) 0.0019(12) -0.0098(13)
C22 0.0442(18) 0.0287(18) 0.0294(16) -0.0027(14) -0.0026(14) -0.0074(14)
C23 0.0330(17) 0.046(2) 0.0313(17) -0.0075(15) 0.0039(13) -0.0114(15)
C24 0.0260(14) 0.0311(17) 0.0234(14) -0.0048(13) 0.0040(12) -0.0023(13)
C25 0.0329(16) 0.0320(18) 0.0244(15) -0.0053(13) 0.0039(12) -0.0042(13)
C26 0.0370(17) 0.041(2) 0.0221(15) -0.0089(14) 0.0026(13) -0.0082(15)
C27 0.0416(18) 0.0315(19) 0.0283(16) -0.0112(14) 0.0064(14) -0.0076(15)
C28 0.0450(19) 0.0305(19) 0.0353(18) -0.0075(15) 0.0036(15) 0.0037(15)
C29 0.0338(17) 0.043(2) 0.0291(16) -0.0121(15) -0.0040(13) -0.0007(15)
C30 0.0248(14) 0.0242(16) 0.0261(15) -0.0036(12) 0.0024(12) -0.0042(12)
C31 0.0245(14) 0.0290(17) 0.0302(16) -0.0081(13) 0.0001(12) -0.0048(12)
C32 0.0285(15) 0.0281(17) 0.0282(16) -0.0054(13) 0.0058(12) -0.0073(13)
C33 0.0285(15) 0.0216(16) 0.0238(15) -0.0051(12) 0.0030(12) -0.0032(12)
C34 0.0277(15) 0.0308(17) 0.0277(15) -0.0094(13) -0.0014(12) -0.0060(13)
C35 0.0274(15) 0.0295(17) 0.0288(16) -0.0042(13) 0.0037(12) -0.0085(13)
O21 0.0571(15) 0.0343(13) 0.0368(13) -0.0139(10) -0.0037(11) -0.0077(11)
O22 0.0332(11) 0.0342(13) 0.0225(10) -0.0050(9) 0.0004(8) -0.0108(9)
C41 0.0271(15) 0.0310(18) 0.0324(16) -0.0124(14) 0.0004(12) -0.0061(13)
C42 0.0344(17) 0.036(2) 0.050(2) -0.0128(16) -0.0026(15) -0.0079(15)
C43 0.0390(18) 0.0370(19) 0.0344(17) -0.0163(15) -0.0026(14) -0.0039(15)
C44 0.0277(15) 0.0243(16) 0.0339(17) -0.0074(13) -0.0004(12) -0.0054(13)
C45 0.0346(17) 0.0296(18) 0.0362(17) -0.0076(14) 0.0044(13) -0.0071(14)
C46 0.0325(16) 0.0300(18) 0.0405(19) -0.0020(14) 0.0007(14) 0.0019(14)
C47 0.0432(19) 0.0326(19) 0.0320(17) 0.0007(14) -0.0017(14) -0.0093(15)
C48 0.050(2) 0.0298(19) 0.0320(17) -0.0067(14) 0.0060(15) -0.0065(16)
C49 0.0344(16) 0.0288(18) 0.0362(18) -0.0072(14) -0.0010(13) -0.0005(14)
C50 0.0276(15) 0.0309(17) 0.0225(15) -0.0066(13) 0.0000(12) -0.0042(13)
C51 0.0247(15) 0.0311(18) 0.0390(18) -0.0065(14) -0.0014(13) 0.0004(13)
C52 0.0258(15) 0.0284(18) 0.0423(18) -0.0077(14) -0.0016(13) -0.0065(13)
C53 0.0302(15) 0.0234(16) 0.0225(14) -0.0038(12) 0.0007(12) -0.0021(12)
C54 0.0289(15) 0.0323(18) 0.0258(15) -0.0043(13) -0.0068(12) -0.0002(13)
C55 0.0273(15) 0.0306(18) 0.0275(15) -0.0060(13) -0.0052(12) -0.0064(13)
O41 0.0595(16) 0.0497(17) 0.0314(13) -0.0012(11) -0.0045(11) 0.0045(12)
O42 0.0293(11) 0.0267(12) 0.0322(11) -0.0044(9) -0.0045(9) -0.0012(9)
C61 0.0374(17) 0.0291(18) 0.0377(18) -0.0094(14) -0.0003(14) -0.0019(14)
Cl61 0.0482(5) 0.0436(5) 0.0368(5) -0.0096(4) 0.0061(4) 0.0014(4)
Cl62 0.0637(6) 0.0688(7) 0.0681(7) -0.0125(5) -0.0002(5) -0.0350(6)
Cl63 0.0530(5) 0.0500(6) 0.0409(5) -0.0053(4) -0.0129(4) -0.0009(4)

loop_
_atom_type_symbol
_atom_type_description
_atom_type_scat_dispersion_real
_atom_type_scat_dispersion_imag
_atom_type_scat_source
C C 0.0033 0.0016 'International Tables Vol C Tables 4.2.6.8 and 6.1.1.4'
H H 0.0000 0.0000 'International Tables Vol C Tables 4.2.6.8 and 6.1.1.4'
O O 0.0106 0.0060 'International Tables Vol C Tables 4.2.6.8 and 6.1.1.4'
Cl Cl 0.1484 0.1585 'International Tables Vol C Tables 4.2.6.8 and 6.1.1.4'

loop_
_geom_angle_atom_site_label_1
_geom_angle_atom_site_label_2
_geom_angle_atom_site_label_3
_geom_angle
_geom_angle_site_symmetry_1
_geom_angle_site_symmetry_3
C10 C1 C4 109.4(2) . .
C10 C1 C2 107.6(2) . .
C4 C1 C2 112.3(2) . .
C10 C1 C3 112.3(2) . .
C4 C1 C3 107.8(2) . .
C2 C1 C3 107.5(2) . .
C1 C2 H2A 109.5 . .
C1 C2 H2B 109.5 . .
H2A C2 H2B 109.5 . .
C1 C2 H2C 109.5 . .
H2A C2 H2C 109.5 . .
H2B C2 H2C 109.5 . .
C1 C3 H3A 109.5 . .
C1 C3 H3B 109.5 . .
H3A C3 H3B 109.5 . .
C1 C3 H3C 109.5 . .
H3A C3 H3C 109.5 . .
H3B C3 H3C 109.5 . .
C5 C4 C9 117.4(3) . .
C5 C4 C1 123.5(3) . .
C9 C4 C1 119.1(3) . .
C6 C5 C4 121.1(3) . .
C6 C5 H5 119.5 . .
C4 C5 H5 119.5 . .
C7 C6 C5 120.1(3) . .
C7 C6 H6 119.9 . .
C5 C6 H6 119.9 . .
C6 C7 C8 120.3(3) . .
C6 C7 O1 122.4(3) . .
C8 C7 O1 117.3(3) . .
C9 C8 C7 119.1(3) . .
C9 C8 H8 120.5 . .
C7 C8 H8 120.5 . .
C8 C9 C4 122.0(3) . .
C8 C9 H9 119.0 . .
C4 C9 H9 119.0 . .
C11 C10 C15 117.3(3) . .
C11 C10 C1 123.3(3) . .
C15 C10 C1 119.4(3) . .
C12 C11 C10 121.7(3) . .
C12 C11 H11 119.2 . .
C10 C11 H11 119.2 . .
C11 C12 C13 119.7(3) . .
C11 C12 H12 120.2 . .
C13 C12 H12 120.2 . .
C14 C13 O2 117.6(3) . .
C14 C13 C12 120.1(3) . .
O2 C13 C12 122.3(3) . .
C15 C14 C13 119.4(3) . .
C15 C14 H14 120.3 . .
C13 C14 H14 120.3 . .
C14 C15 C10 121.8(3) . .
C14 C15 H15 119.1 . .
C10 C15 H15 119.1 . .
C7 O1 H1 109.5 . .
C13 O2 H2 109.5 . .
C22 C21 C24 112.6(2) . .
C22 C21 C23 107.4(3) . .
C24 C21 C23 108.3(3) . .
C22 C21 C30 107.5(3) . .
C24 C21 C30 108.7(2) . .
C23 C21 C30 112.4(2) . .
C21 C22 H22A 109.5 . .
C21 C22 H22B 109.5 . .
H22A C22 H22B 109.5 . .
C21 C22 H22C 109.5 . .
H22A C22 H22C 109.5 . .
H22B C22 H22C 109.5 . .
C21 C23 H23A 109.5 . .
C21 C23 H23B 109.5 . .
H23A C23 H23B 109.5 . .
C21 C23 H23C 109.5 . .
H23A C23 H23C 109.5 . .
H23B C23 H23C 109.5 . .
C25 C24 C29 117.1(3) . .
C25 C24 C21 123.2(3) . .
C29 C24 C21 119.6(3) . .
C26 C25 C24 121.8(3) . .
C26 C25 H25 119.1 . .
C24 C25 H25 119.1 . .
C27 C26 C25 119.8(3) . .
C27 C26 H26 120.1 . .
C25 C26 H26 120.1 . .
C26 C27 O21 122.4(3) . .
C26 C27 C28 120.0(3) . .
O21 C27 C28 117.5(3) . .
C27 C28 C29 119.5(3) . .
C27 C28 H28 120.3 . .
C29 C28 H28 120.3 . .
C28 C29 C24 121.8(3) . .
C28 C29 H29 119.1 . .
C24 C29 H29 119.1 . .
C35 C30 C31 117.3(3) . .
C35 C30 C21 122.6(2) . .
C31 C30 C21 120.0(2) . .
C32 C31 C30 122.1(3) . .
C32 C31 H31 119.0 . .
C30 C31 H31 119.0 . .
C31 C32 C33 119.2(3) . .
C31 C32 H32 120.4 . .
C33 C32 H32 120.4 . .
O22 C33 C34 121.9(2) . .
O22 C33 C32 117.7(2) . .
C34 C33 C32 120.4(3) . .
C33 C34 C35 119.6(3) . .
C33 C34 H34 120.2 . .
C35 C34 H34 120.2 . .
C34 C35 C30 121.4(3) . .
C34 C35 H35 119.3 . .
C30 C35 H35 119.3 . .
C27 O21 H21 109.5 . .
C33 O22 H22 109.5 . .
C44 C41 C50 108.6(2) . .
C44 C41 C43 112.4(3) . .
C50 C41 C43 107.9(2) . .
C44 C41 C42 107.8(3) . .
C50 C41 C42 112.0(3) . .
C43 C41 C42 108.2(3) . .
C41 C42 H42A 109.5 . .
C41 C42 H42B 109.5 . .
H42A C42 H42B 109.5 . .
C41 C42 H42C 109.5 . .
H42A C42 H42C 109.5 . .
H42B C42 H42C 109.5 . .
C41 C43 H43A 109.5 . .
C41 C43 H43B 109.5 . .
H43A C43 H43B 109.5 . .
C41 C43 H43C 109.5 . .
H43A C43 H43C 109.5 . .
H43B C43 H43C 109.5 . .
C45 C44 C49 116.7(3) . .
C45 C44 C41 123.4(3) . .
C49 C44 C41 119.9(3) . .
C46 C45 C44 122.3(3) . .
C46 C45 H45 118.9 . .
C44 C45 H45 118.9 . .
C45 C46 C47 119.5(3) . .
C45 C46 H46 120.3 . .
C47 C46 H46 120.3 . .
O41 C47 C48 117.9(3) . .
O41 C47 C46 122.5(3) . .
C48 C47 C46 119.6(3) . .
C49 C48 C47 119.9(3) . .
C49 C48 H48 120.1 . .
C47 C48 H48 120.1 . .
C48 C49 C44 122.1(3) . .
C48 C49 H49 119.0 . .
C44 C49 H49 119.0 . .
C55 C50 C51 117.1(3) . .
C55 C50 C41 123.9(3) . .
C51 C50 C41 119.0(3) . .
C52 C51 C50 121.7(3) . .
C52 C51 H51 119.1 . .
C50 C51 H51 119.1 . .
C53 C52 C51 119.4(3) . .
C53 C52 H52 120.3 . .
C51 C52 H52 120.3 . .
C52 C53 C54 120.4(3) . .
C52 C53 O42 117.5(2) . .
C54 C53 O42 122.1(3) . .
C53 C54 C55 119.5(3) . .
C53 C54 H54 120.2 . .
C55 C54 H54 120.2 . .
C54 C55 C50 121.9(3) . .
C54 C55 H55 119.1 . .
C50 C55 H55 119.1 . .
C47 O41 H41 109.5 . .
C53 O42 H42 109.5 . .
Cl62 C61 Cl63 110.65(19) . .
Cl62 C61 Cl61 110.53(18) . .
Cl63 C61 Cl61 109.80(18) . .
Cl62 C61 H61 108.6 . .
Cl63 C61 H61 108.6 . .
Cl61 C61 H61 108.6 . .

loop_
_geom_bond_atom_site_label_1
_geom_bond_atom_site_label_2
_geom_bond_distance
_geom_bond_site_symmetry_2
C1 C10 1.529(4) .
C1 C4 1.532(4) .
C1 C2 1.537(4) .
C1 C3 1.540(4) .
C2 H2A 0.9800 .
C2 H2B 0.9800 .
C2 H2C 0.9800 .
C3 H3A 0.9800 .
C3 H3B 0.9800 .
C3 H3C 0.9800 .
C4 C5 1.386(4) .
C4 C9 1.386(4) .
C5 C6 1.383(4) .
C5 H5 0.9500 .
C6 C7 1.365(4) .
C6 H6 0.9500 .
C7 C8 1.380(4) .
C7 O1 1.390(4) .
C8 C9 1.377(4) .
C8 H8 0.9500 .
C9 H9 0.9500 .
C10 C11 1.379(4) .
C10 C15 1.396(4) .
C11 C12 1.377(4) .
C11 H11 0.9500 .
C12 C13 1.381(4) .
C12 H12 0.9500 .
C13 C14 1.376(4) .
C13 O2 1.376(4) .
C14 C15 1.372(4) .
C14 H14 0.9500 .
C15 H15 0.9500 .
O1 H1 0.8400 .
O2 H2 0.8400 .
C21 C22 1.525(4) .
C21 C24 1.525(4) .
C21 C23 1.530(4) .
C21 C30 1.534(4) .
C22 H22A 0.9800 .
C22 H22B 0.9800 .
C22 H22C 0.9800 .
C23 H23A 0.9800 .
C23 H23B 0.9800 .
C23 H23C 0.9800 .
C24 C25 1.385(4) .
C24 C29 1.387(4) .
C25 C26 1.382(4) .
C25 H25 0.9500 .
C26 C27 1.369(5) .
C26 H26 0.9500 .
C27 O21 1.378(4) .
C27 C28 1.380(5) .
C28 C29 1.382(5) .
C28 H28 0.9500 .
C29 H29 0.9500 .
C30 C35 1.388(4) .
C30 C31 1.396(4) .
C31 C32 1.373(4) .
C31 H31 0.9500 .
C32 C33 1.382(4) .
C32 H32 0.9500 .
C33 O22 1.377(3) .
C33 C34 1.381(4) .
C34 C35 1.385(4) .
C34 H34 0.9500 .
C35 H35 0.9500 .
O21 H21 0.8400 .
O22 H22 0.8400 .
C41 C44 1.520(4) .
C41 C50 1.526(4) .
C41 C43 1.528(4) .
C41 C42 1.539(4) .
C42 H42A 0.9800 .
C42 H42B 0.9800 .
C42 H42C 0.9800 .
C43 H43A 0.9800 .
C43 H43B 0.9800 .
C43 H43C 0.9800 .
C44 C45 1.385(4) .
C44 C49 1.393(4) .
C45 C46 1.376(4) .
C45 H45 0.9500 .
C46 C47 1.383(5) .
C46 H46 0.9500 .
C47 O41 1.366(4) .
C47 C48 1.383(5) .
C48 C49 1.368(4) .
C48 H48 0.9500 .
C49 H49 0.9500 .
C50 C55 1.381(4) .
C50 C51 1.400(4) .
C51 C52 1.377(4) .
C51 H51 0.9500 .
C52 C53 1.375(4) .
C52 H52 0.9500 .
C53 C54 1.379(4) .
C53 O42 1.385(4) .
C54 C55 1.379(4) .
C54 H54 0.9500 .
C55 H55 0.9500 .
O41 H41 0.8400 .
O42 H42 0.8400 .
C61 Cl62 1.739(3) .
C61 Cl63 1.753(3) .
C61 Cl61 1.756(3) .
C61 H61 1.0000 .

loop_
_geom_hbond_atom_site_label_D
_geom_hbond_atom_site_label_H
_geom_hbond_atom_site_label_A
_geom_hbond_distance_DH
_geom_hbond_distance_HA
_geom_hbond_distance_DA
_geom_hbond_angle_DHA
_geom_hbond_site_symmetry_A
O1 H1 O21 0.84 1.86 2.679(4) 164.0 .
O2 H2 O22 0.84 1.84 2.673(3) 169.8 2_566
O21 H21 O1 0.84 1.92 2.743(3) 164.8 2_565
O22 H22 O42 0.84 1.81 2.646(3) 172.1 1_655
O41 H41 O1 0.84 2.03 2.870(4) 172.9 1_465
O42 H42 O2 0.84 1.84 2.659(3) 164.2 2_566
